data_2215194
loop_
_publ_author_name
'Jiang Gang-Biao'
'Zhang, Shu-Hua'
'Zeng, Ming-Hua'

_publ_section_title
;Bis{2,4-dibromo-6-[(2-oxidoethylimino)methyl]phenolato-\k^3^<i>O</i>,<i>N</i>,<i>O</i>'}manganese(IV)
 methanol hemisolvate monohydrate
;
_journal_coeditor_code KP2132
_journal_issue 9
_journal_name_full 'Acta Crystallographica Section E'
_journal_page_first m2418
_journal_page_last m2419
_journal_paper_doi 10.1107/S1600536807041037
_journal_volume 63
_journal_year 2007
_chemical_formula_moiety 'C18 H14 Br4 Mn N2 O4, 0.5C H4 O, H2 O'
_chemical_formula_sum 'C18.4 H18 Br4 Mn N2 O5.5'
_chemical_formula_weight 730.89
_chemical_name_systematic
;Bis{2,4-dibromo-6-[(2-oxidoethylimino)methyl]phenolato-\k^3^O,N,O'}manganese(IV)
methanol
 hemisolvate monohydrate
;
_space_group_IT_number 43
_symmetry_cell_setting orthorhombic
_symmetry_space_group_name_Hall 'F 2 -2d'
_symmetry_space_group_name_H-M 'F d d 2'
_atom_sites_solution_hydrogens geom
_atom_sites_solution_primary direct
_atom_sites_solution_secondary difmap
_audit_creation_method SHELXL-97
_cell_angle_alpha 90.00
_cell_angle_beta 90.00
_cell_angle_gamma 90.00
_cell_formula_units_Z 16
_cell_length_a 26.286(4)
_cell_length_b 32.908(5)
_cell_length_c 11.1681(17)
_cell_measurement_reflns_used 4075
_cell_measurement_temperature 293(2)
_cell_measurement_theta_max 25.99
_cell_measurement_theta_min 2.48
_cell_volume 9661(3)
_computing_cell_refinement 'SAINT (Bruker, 2001)'
_computing_data_collection 'SMART (Bruker, 2001)'
_computing_data_reduction 'SAINT (Bruker, 2001)'
_computing_molecular_graphics 'SHELXTL (Bruker, 1997)'
_computing_publication_material 'SHELXTL (Bruker, 1997)'
_computing_structure_refinement 'SHELXL97 (Sheldrick, 1997)'
_computing_structure_solution 'SHELXS97 (Sheldrick, 1997)'
_diffrn_ambient_temperature 293(2)
_diffrn_measured_fraction_theta_full 0.960
_diffrn_measured_fraction_theta_max 0.960
_diffrn_measurement_device_type 'Bruker SMART CCD area-detector'
_diffrn_measurement_method '\f and \w'
_diffrn_radiation_monochromator graphite
_diffrn_radiation_source 'fine-focus sealed tube'
_diffrn_radiation_type MoK\a
_diffrn_radiation_wavelength 0.71073
_diffrn_reflns_av_R_equivalents 0.0294
_diffrn_reflns_av_sigmaI/netI 0.0542
_diffrn_reflns_limit_h_max 14
_diffrn_reflns_limit_h_min -32
_diffrn_reflns_limit_k_max 38
_diffrn_reflns_limit_k_min -38
_diffrn_reflns_limit_l_max 12
_diffrn_reflns_limit_l_min -13
_diffrn_reflns_number 8149
_diffrn_reflns_theta_full 25.99
_diffrn_reflns_theta_max 25.99
_diffrn_reflns_theta_min 2.48
_exptl_absorpt_coefficient_mu 7.198
_exptl_absorpt_correction_T_max 0.4546
_exptl_absorpt_correction_T_min 0.3574
_exptl_absorpt_correction_type multi-scan
_exptl_absorpt_process_details 'SADABS (Sheldrick, 1996)'
_exptl_crystal_colour 'deep purple'
_exptl_crystal_density_diffrn 2.010
_exptl_crystal_density_method 'not measured'
_exptl_crystal_description block
_exptl_crystal_F_000 5632
_exptl_crystal_size_max 0.18
_exptl_crystal_size_mid 0.14
_exptl_crystal_size_min 0.13
_refine_diff_density_max 1.094
_refine_diff_density_min -0.385
_refine_ls_abs_structure_details 'Flack (1983), 1669 Friedel pairs'
_refine_ls_abs_structure_Flack 0.045(19)
_refine_ls_extinction_method none
_refine_ls_goodness_of_fit_ref 1.048
_refine_ls_hydrogen_treatment constr
_refine_ls_matrix_type full
_refine_ls_number_parameters 290
_refine_ls_number_reflns 4075
_refine_ls_number_restraints 20
_refine_ls_restrained_S_all 1.053
_refine_ls_R_factor_all 0.0682
_refine_ls_R_factor_gt 0.0511
_refine_ls_shift/su_max 0.000
_refine_ls_shift/su_mean 0.000
_refine_ls_structure_factor_coef Fsqd
_refine_ls_weighting_details 'calc w=1/[\s^2^(Fo^2^)+(0.0654P)^2^+43.5887P] where P=(Fo^2^+2Fc^2^)/3'
_refine_ls_weighting_scheme calc
_refine_ls_wR_factor_gt 0.1271
_refine_ls_wR_factor_ref 0.1334
_reflns_number_gt 3143
_reflns_number_total 4075
_reflns_threshold_expression I>2\s(I)
_cod_data_source_file kp2132.cif
_cod_data_source_block I
_cod_original_cell_volume 9661(2)
_cod_original_formula_sum 'C18.4 H18 Br4 Mn1 N2 O5.5'
_cod_database_code 2215194
_cod_database_fobs_code 2215194

loop_
_symmetry_equiv_pos_as_xyz
'x, y, z'
'-x, -y, z'
'x+1/4, -y+1/4, z+1/4'
'-x+1/4, y+1/4, z+1/4'
'x, y+1/2, z+1/2'
'-x, -y+1/2, z+1/2'
'x+1/4, -y+3/4, z+3/4'
'-x+1/4, y+3/4, z+3/4'
'x+1/2, y, z+1/2'
'-x+1/2, -y, z+1/2'
'x+3/4, -y+1/4, z+3/4'
'-x+3/4, y+1/4, z+3/4'
'x+1/2, y+1/2, z'
'-x+1/2, -y+1/2, z'
'x+3/4, -y+3/4, z+1/4'
'-x+3/4, y+3/4, z+1/4'

loop_
_atom_site_type_symbol
_atom_site_label
_atom_site_fract_x
_atom_site_fract_y
_atom_site_fract_z
_atom_site_U_iso_or_equiv
_atom_site_adp_type
_atom_site_calc_flag
_atom_site_refinement_flags
_atom_site_occupancy
_atom_site_disorder_assembly
_atom_site_disorder_group
Mn Mn1 0.04388(5) 0.25185(4) 0.55027(13) 0.0418(3) Uani d . 1 . .
Br Br1 0.14995(5) 0.31726(4) 0.25588(13) 0.0797(4) Uani d . 1 . .
Br Br2 0.21088(5) 0.16499(5) 0.07739(14) 0.1024(5) Uani d . 1 . .
Br Br3 0.18568(5) 0.26672(3) 0.84250(12) 0.0769(4) Uani d . 1 . .
Br Br4 0.09302(5) 0.40746(4) 1.02880(13) 0.0909(5) Uani d . 1 . .
C C1 0.1120(3) 0.2418(3) 0.3450(9) 0.045(2) Uani d . 1 . .
C C2 0.1451(4) 0.2600(3) 0.2601(11) 0.063(3) Uani d . 1 . .
C C3 0.1729(4) 0.2370(4) 0.1815(12) 0.074(3) Uani d . 1 . .
H H3 0.1939 0.2493 0.1253 0.089 Uiso calc R 1 . .
C C4 0.1690(5) 0.1956(4) 0.1872(11) 0.073(3) Uani d . 1 . .
C C5 0.1366(3) 0.1763(3) 0.2602(10) 0.058(3) Uani d . 1 . .
H H5 0.1323 0.1483 0.2543 0.070 Uiso calc R 1 . .
C C6 0.1091(3) 0.1988(3) 0.3463(9) 0.048(2) Uani d . 1 . .
C C7 0.0781(3) 0.1767(3) 0.4321(10) 0.049(2) Uani d . 1 . .
H H7 0.0756 0.1487 0.4238 0.059 Uiso calc R 1 . .
C C8 0.0263(4) 0.1681(3) 0.6026(11) 0.062(3) Uani d . 1 . .
H H8A 0.0481 0.1606 0.6690 0.075 Uiso calc R 1 . .
H H8B 0.0142 0.1435 0.5642 0.075 Uiso calc R 1 . .
C C9 -0.0180(3) 0.1932(3) 0.6464(11) 0.059(3) Uani d . 1 . .
H H9A -0.0444 0.1944 0.5857 0.071 Uiso calc R 1 . .
H H9B -0.0323 0.1813 0.7183 0.071 Uiso calc R 1 . .
C C10 0.0955(3) 0.3013(3) 0.7461(9) 0.046(2) Uani d . 1 . .
C C11 0.1330(4) 0.3063(3) 0.8315(10) 0.059(3) Uani d . 1 . .
C C12 0.1339(4) 0.3363(3) 0.9175(8) 0.052(2) Uani d . 1 . .
H H12 0.1592 0.3375 0.9758 0.062 Uiso calc R 1 . .
C C13 0.0937(4) 0.3656(3) 0.9116(10) 0.061(3) Uani d . 1 . .
C C14 0.0584(3) 0.3634(3) 0.8245(9) 0.051(2) Uani d . 1 . .
H H14 0.0334 0.3834 0.8202 0.061 Uiso calc R 1 . .
C C15 0.0581(3) 0.3327(3) 0.7422(8) 0.045(2) Uani d . 1 . .
C C16 0.0194(3) 0.3353(3) 0.6506(9) 0.046(2) Uani d . 1 . .
H H16 -0.0019 0.3579 0.6536 0.055 Uiso calc R 1 . .
C C17 -0.0327(4) 0.3176(3) 0.4826(10) 0.063(3) Uani d . 1 . .
H H17A -0.0575 0.3347 0.5224 0.075 Uiso calc R 1 . .
H H17B -0.0207 0.3317 0.4117 0.075 Uiso calc R 1 . .
C C18 -0.0569(3) 0.2783(3) 0.4473(10) 0.057(3) Uani d . 1 . .
H H18A -0.0751 0.2671 0.5153 0.069 Uiso calc R 1 . .
H H18B -0.0813 0.2831 0.3838 0.069 Uiso calc R 1 . .
N N1 0.0543(2) 0.1932(2) 0.5168(8) 0.0453(17) Uani d . 1 . .
N N2 0.0111(3) 0.3096(2) 0.5650(7) 0.0466(17) Uani d . 1 . .
O O1 0.0876(2) 0.26594(18) 0.4206(6) 0.0494(15) Uani d . 1 . .
O O2 0.0007(2) 0.23280(19) 0.6711(6) 0.0564(17) Uani d . 1 . .
O O3 0.0963(3) 0.2718(2) 0.6697(7) 0.0630(19) Uani d . 1 . .
O O4 -0.0208(2) 0.2505(2) 0.4085(6) 0.0536(16) Uani d . 1 . .
O O5 -0.0213(4) 0.4752(5) 0.7733(17) 0.081(4) Uani d PDU 0.50 A -1
H H5A -0.0383 0.4657 0.7150 0.121 Uiso d PR 0.50 A -1
C C19 0.0282(5) 0.4748(6) 0.759(2) 0.068(6) Uani d PDU 0.50 A -1
H H19A 0.0378 0.4953 0.7022 0.102 Uiso calc PR 0.50 A -1
H H19B 0.0388 0.4487 0.7305 0.102 Uiso calc PR 0.50 A -1
H H19C 0.0444 0.4803 0.8346 0.102 Uiso calc PR 0.50 A -1
O O1W -0.0549(6) 0.4146(5) 0.7965(13) 0.172(6) Uani d U 1 . .
H H1WA -0.0572 0.4403 0.8021 0.257 Uiso d R 1 . .
H H1WB -0.0857 0.4111 0.7760 0.257 Uiso d R 1 . .

loop_
_atom_site_aniso_label
_atom_site_aniso_U_11
_atom_site_aniso_U_22
_atom_site_aniso_U_33
_atom_site_aniso_U_12
_atom_site_aniso_U_13
_atom_site_aniso_U_23
Mn1 0.0489(6) 0.0388(7) 0.0378(7) 0.0059(6) -0.0051(6) -0.0072(6)
Br1 0.0789(7) 0.0729(8) 0.0871(9) -0.0109(6) 0.0038(6) 0.0148(7)
Br2 0.0957(9) 0.1375(13) 0.0739(10) 0.0320(8) 0.0151(7) -0.0354(9)
Br3 0.0814(7) 0.0637(7) 0.0855(9) 0.0061(6) -0.0389(6) -0.0095(6)
Br4 0.0996(8) 0.0844(8) 0.0886(11) -0.0175(7) 0.0070(7) -0.0550(8)
C1 0.040(4) 0.055(6) 0.041(5) 0.003(4) -0.003(4) -0.017(5)
C2 0.080(7) 0.062(6) 0.046(7) 0.002(5) -0.002(5) 0.004(5)
C3 0.061(6) 0.108(11) 0.054(8) -0.008(6) -0.013(5) 0.003(7)
C4 0.085(8) 0.092(9) 0.043(7) 0.018(7) -0.013(6) -0.026(6)
C5 0.050(5) 0.075(7) 0.049(6) 0.012(5) 0.008(5) -0.020(6)
C6 0.035(4) 0.060(6) 0.050(6) 0.001(4) 0.003(4) -0.013(5)
C7 0.056(5) 0.029(5) 0.063(7) 0.008(4) -0.003(5) -0.011(5)
C8 0.069(6) 0.059(6) 0.059(7) -0.012(5) 0.002(5) 0.003(5)
C9 0.048(5) 0.062(7) 0.067(7) -0.008(5) -0.004(5) 0.010(5)
C10 0.050(5) 0.032(5) 0.055(6) -0.006(4) -0.001(4) -0.001(4)
C11 0.077(6) 0.041(5) 0.058(7) -0.005(4) -0.012(5) -0.002(5)
C12 0.065(6) 0.052(6) 0.039(6) -0.018(5) -0.007(4) -0.012(4)
C13 0.064(6) 0.068(7) 0.050(6) -0.019(5) 0.010(5) -0.028(5)
C14 0.056(5) 0.047(5) 0.050(6) 0.006(4) 0.009(4) -0.011(4)
C15 0.054(5) 0.037(5) 0.043(6) -0.012(4) 0.009(4) -0.010(4)
C16 0.058(5) 0.034(5) 0.045(6) 0.006(4) 0.000(4) 0.003(4)
C17 0.072(6) 0.061(7) 0.056(7) 0.023(5) -0.018(5) -0.003(5)
C18 0.043(5) 0.080(7) 0.050(6) 0.008(5) -0.002(4) 0.001(5)
N1 0.034(3) 0.051(4) 0.050(5) 0.000(3) -0.005(3) -0.005(4)
N2 0.054(4) 0.044(4) 0.042(5) 0.009(3) -0.009(3) -0.004(4)
O1 0.044(3) 0.047(4) 0.057(4) 0.002(3) 0.006(3) 0.001(3)
O2 0.071(4) 0.055(4) 0.043(4) 0.008(3) -0.004(3) -0.005(3)
O3 0.074(4) 0.054(4) 0.061(5) 0.013(3) -0.020(3) -0.028(4)
O4 0.049(3) 0.057(4) 0.055(4) 0.012(3) -0.009(3) -0.007(3)
O5 0.057(7) 0.105(10) 0.080(11) 0.003(7) -0.002(8) 0.013(9)
C19 0.042(9) 0.074(11) 0.088(14) 0.019(8) 0.050(9) 0.032(11)
O1W 0.214(12) 0.196(12) 0.105(11) -0.067(10) 0.020(9) 0.009(9)

loop_
_atom_type_symbol
_atom_type_description
_atom_type_scat_dispersion_real
_atom_type_scat_dispersion_imag
_atom_type_scat_source
C C 0.0033 0.0016 'International Tables Vol C Tables 4.2.6.8 and 6.1.1.4'
H H 0.0000 0.0000 'International Tables Vol C Tables 4.2.6.8 and 6.1.1.4'
N N 0.0061 0.0033 'International Tables Vol C Tables 4.2.6.8 and 6.1.1.4'
O O 0.0106 0.0060 'International Tables Vol C Tables 4.2.6.8 and 6.1.1.4'
Mn Mn 0.3368 0.7283 'International Tables Vol C Tables 4.2.6.8 and 6.1.1.4'
Br Br -0.2901 2.4595 'International Tables Vol C Tables 4.2.6.8 and 6.1.1.4'

loop_
_geom_angle_atom_site_label_1
_geom_angle_atom_site_label_2
_geom_angle_atom_site_label_3
_geom_angle
_geom_angle_publ_flag
O2 Mn1 O1 174.3(3) y
O2 Mn1 N1 83.9(3) y
O1 Mn1 N1 90.6(3) y
O2 Mn1 O3 92.7(3) y
O1 Mn1 O3 90.6(3) y
N1 Mn1 O3 110.2(3) y
O2 Mn1 N2 89.9(3) y
O1 Mn1 N2 95.0(3) y
N1 Mn1 N2 162.6(3) y
O3 Mn1 N2 86.2(3) y
O2 Mn1 O4 92.3(3) y
O1 Mn1 O4 85.9(3) y
N1 Mn1 O4 87.3(3) y
O3 Mn1 O4 162.2(3) y
N2 Mn1 O4 76.7(3) y
O1 C1 C6 124.4(9) ?
O1 C1 C2 117.9(8) ?
C6 C1 C2 117.6(8) ?
C3 C2 C1 121.4(10) ?
C3 C2 Br1 119.9(9) ?
C1 C2 Br1 118.7(8) ?
C4 C3 C2 118.7(12) ?
C4 C3 H3 120.6 ?
C2 C3 H3 120.6 ?
C5 C4 C3 123.2(11) ?
C5 C4 Br2 120.1(9) ?
C3 C4 Br2 116.6(10) ?
C4 C5 C6 119.4(10) ?
C4 C5 H5 120.3 ?
C6 C5 H5 120.3 ?
C5 C6 C1 119.2(9) ?
C5 C6 C7 118.3(9) ?
C1 C6 C7 122.5(8) ?
N1 C7 C6 124.0(8) ?
N1 C7 H7 118.0 ?
C6 C7 H7 118.0 ?
N1 C8 C9 107.0(8) ?
N1 C8 H8A 110.3 ?
C9 C8 H8A 110.3 ?
N1 C8 H8B 110.3 ?
C9 C8 H8B 110.3 ?
H8A C8 H8B 108.6 ?
O2 C9 C8 107.3(7) ?
O2 C9 H9A 110.3 ?
C8 C9 H9A 110.3 ?
O2 C9 H9B 110.3 ?
C8 C9 H9B 110.3 ?
H9A C9 H9B 108.5 ?
O3 C10 C11 122.4(8) ?
O3 C10 C15 122.2(8) ?
C11 C10 C15 115.2(8) ?
C12 C11 C10 125.5(9) ?
C12 C11 Br3 115.6(8) ?
C10 C11 Br3 118.7(7) ?
C11 C12 C13 115.9(8) ?
C11 C12 H12 122.0 ?
C13 C12 H12 122.0 ?
C14 C13 C12 120.4(8) ?
C14 C13 Br4 122.0(8) ?
C12 C13 Br4 117.6(7) ?
C13 C14 C15 121.9(9) ?
C13 C14 H14 119.0 ?
C15 C14 H14 119.0 ?
C14 C15 C10 120.8(8) ?
C14 C15 C16 115.7(8) ?
C10 C15 C16 123.5(8) ?
N2 C16 C15 126.9(8) ?
N2 C16 H16 116.5 ?
C15 C16 H16 116.5 ?
C18 C17 N2 109.8(7) ?
C18 C17 H17A 109.7 ?
N2 C17 H17A 109.7 ?
C18 C17 H17B 109.7 ?
N2 C17 H17B 109.7 ?
H17A C17 H17B 108.2 ?
O4 C18 C17 111.2(7) ?
O4 C18 H18A 109.4 ?
C17 C18 H18A 109.4 ?
O4 C18 H18B 109.4 ?
C17 C18 H18B 109.4 ?
H18A C18 H18B 108.0 ?
C7 N1 C8 119.9(8) ?
C7 N1 Mn1 129.1(7) ?
C8 N1 Mn1 110.8(6) ?
C16 N2 C17 118.0(7) ?
C16 N2 Mn1 125.6(6) ?
C17 N2 Mn1 115.3(6) ?
C1 O1 Mn1 129.1(6) ?
C9 O2 Mn1 112.2(6) ?
C10 O3 Mn1 131.9(6) ?
C18 O4 Mn1 105.9(5) ?
C19 O5 H5A 115.3 ?
H1WA O1W H1WB 94.9 ?

loop_
_geom_bond_atom_site_label_1
_geom_bond_atom_site_label_2
_geom_bond_distance
_geom_bond_publ_flag
Mn1 O2 1.871(7) y
Mn1 O1 1.906(7) y
Mn1 N1 1.984(7) y
Mn1 O3 2.027(7) y
Mn1 N2 2.094(7) y
Mn1 O4 2.324(6) y
Br1 C2 1.888(10) ?
Br2 C4 1.931(11) ?
Br3 C11 1.905(10) ?
Br4 C13 1.900(9) ?
C1 O1 1.326(10) ?
C1 C6 1.415(13) ?
C1 C2 1.419(15) ?
C2 C3 1.370(17) ?
C3 C4 1.368(18) ?
C3 H3 0.9300 ?
C4 C5 1.339(17) ?
C5 C6 1.414(13) ?
C5 H5 0.9300 ?
C6 C7 1.453(14) ?
C7 N1 1.257(12) ?
C7 H7 0.9300 ?
C8 N1 1.464(13) ?
C8 C9 1.508(14) ?
C8 H8A 0.9700 ?
C8 H8B 0.9700 ?
C9 O2 1.419(11) ?
C9 H9A 0.9700 ?
C9 H9B 0.9700 ?
C10 O3 1.292(11) ?
C10 C11 1.381(14) ?
C10 C15 1.426(12) ?
C11 C12 1.377(14) ?
C12 C13 1.432(14) ?
C12 H12 0.9300 ?
C13 C14 1.348(14) ?
C14 C15 1.367(13) ?
C14 H14 0.9300 ?
C15 C16 1.446(13) ?
C16 N2 1.295(12) ?
C16 H16 0.9300 ?
C17 C18 1.494(14) ?
C17 N2 1.496(12) ?
C17 H17A 0.9700 ?
C17 H17B 0.9700 ?
C18 O4 1.388(11) ?
C18 H18A 0.9700 ?
C18 H18B 0.9700 ?
O5 C19 1.312(9) ?
O5 H5A 0.8501 ?
C19 H19A 0.9600 ?
C19 H19B 0.9600 ?
C19 H19C 0.9600 ?
O1W H1WA 0.8500 ?
O1W H1WB 0.8500 ?

loop_
_geom_hbond_atom_site_label_D
_geom_hbond_atom_site_label_H
_geom_hbond_atom_site_label_A
_geom_hbond_site_symmetry_A
_geom_hbond_distance_DH
_geom_hbond_distance_HA
_geom_hbond_distance_DA
_geom_hbond_angle_DHA
O5 H5A Br1 15_455 0.85 3.04 3.893(18) 179.3
O1W H1WA O5 . 0.85 1.52 2.19(2) 133.6
